data_4111651
loop_
_publ_author_name
'Shengming Ma'
'Zhenhua Gu'

_publ_section_title
;
 PdCl2-Catalyzed Two-Component Cross-Coupling Cyclization of 2,3-Allenoic
 Acids with 2,3-Allenols. An Efficient Synthesis of
 4-(1',3'-Dien-2'-yl)-2(5H)-furanone Derivatives
;
_journal_name_full 'Journal of the American Chemical Society'
_journal_page_first 6182
_journal_page_last 6183
_journal_paper_doi 10.1021/ja0500815
_journal_volume 127
_journal_year 2005
_chemical_formula_sum 'C19 H26 O2'
_chemical_formula_weight 286.40
_chemical_name_systematic
; 
 ? 
;
_space_group_IT_number 15
_symmetry_cell_setting monoclinic
_symmetry_space_group_name_Hall '-C 2yc'
_symmetry_space_group_name_H-M 'C 1 2/c 1'
_atom_sites_solution_hydrogens geom
_atom_sites_solution_primary direct
_atom_sites_solution_secondary difmap
_audit_creation_method SHELXL-97
_cell_angle_alpha 90.00
_cell_angle_beta 97.363(2)
_cell_angle_gamma 90.00
_cell_formula_units_Z 8
_cell_length_a 28.423(3)
_cell_length_b 6.5858(8)
_cell_length_c 17.641(2)
_cell_measurement_reflns_used 2312
_cell_measurement_temperature 293(2)
_cell_measurement_theta_max 54.604
_cell_measurement_theta_min 4.656
_cell_volume 3275.0(6)
_computing_cell_refinement 'Bruker SMART'
_computing_data_collection 'Bruker SMART'
_computing_data_reduction 'Bruker SHELXTL'
_computing_molecular_graphics 'Bruker SHELXTL'
_computing_publication_material 'Bruker SHELXTL'
_computing_structure_refinement 'SHELXL-97 (Sheldrick, 1997)'
_computing_structure_solution 'SHELXS-97 (Sheldrick, 1990)'
_diffrn_ambient_temperature 293(2)
_diffrn_measured_fraction_theta_full 0.994
_diffrn_measured_fraction_theta_max 0.994
_diffrn_measurement_device_type 'CCD area detector'
_diffrn_measurement_method 'phi and omega scans'
_diffrn_radiation_monochromator graphite
_diffrn_radiation_source 'fine-focus sealed tube'
_diffrn_radiation_type MoK\a
_diffrn_radiation_wavelength 0.71073
_diffrn_reflns_av_R_equivalents 0.0589
_diffrn_reflns_av_sigmaI/netI 0.0532
_diffrn_reflns_limit_h_max 31
_diffrn_reflns_limit_h_min -36
_diffrn_reflns_limit_k_max 8
_diffrn_reflns_limit_k_min -8
_diffrn_reflns_limit_l_max 22
_diffrn_reflns_limit_l_min -18
_diffrn_reflns_number 9178
_diffrn_reflns_theta_full 27.00
_diffrn_reflns_theta_max 27.00
_diffrn_reflns_theta_min 1.44
_exptl_absorpt_coefficient_mu 0.073
_exptl_absorpt_correction_T_max 1.00000
_exptl_absorpt_correction_T_min 0.53641
_exptl_absorpt_correction_type empirical
_exptl_crystal_colour colorless
_exptl_crystal_density_diffrn 1.162
_exptl_crystal_F_000 1248
_exptl_crystal_size_max 0.432
_exptl_crystal_size_mid 0.409
_exptl_crystal_size_min 0.327
_refine_diff_density_max 0.197
_refine_diff_density_min -0.159
_refine_diff_density_rms 0.040
_refine_ls_extinction_coef 0.0007(4)
_refine_ls_extinction_expression Fc^*^=kFc[1+0.001xFc^2^\l^3^/sin(2\q)]^-1/4^
_refine_ls_extinction_method SHELXL
_refine_ls_goodness_of_fit_ref 0.981
_refine_ls_hydrogen_treatment mixed
_refine_ls_matrix_type full
_refine_ls_number_parameters 252
_refine_ls_number_reflns 3565
_refine_ls_number_restraints 0
_refine_ls_restrained_S_all 0.981
_refine_ls_R_factor_all 0.0763
_refine_ls_R_factor_gt 0.0534
_refine_ls_shift/su_max 0.001
_refine_ls_shift/su_mean 0.000
_refine_ls_structure_factor_coef Fsqd
_refine_ls_weighting_details 'calc w=1/[\s^2^(Fo^2^)+(0.0739P)^2^+0.0000P] where P=(Fo^2^+2Fc^2^)/3'
_refine_ls_weighting_scheme calc
_refine_ls_wR_factor_gt 0.1292
_refine_ls_wR_factor_ref 0.1419
_reflns_number_gt 2482
_reflns_number_total 3565
_reflns_threshold_expression >2sigma(I)
_cod_data_source_file ja0500815si20050106_093336.cif
_cod_data_source_block cd24440
_cod_original_cell_volume 3275.0(7)
_cod_database_code 4111651

loop_
_symmetry_equiv_pos_as_xyz
'x, y, z'
'-x, y, -z+1/2'
'x+1/2, y+1/2, z'
'-x+1/2, y+1/2, -z+1/2'
'-x, -y, -z'
'x, -y, z-1/2'
'-x+1/2, -y+1/2, -z'
'x+1/2, -y+1/2, z-1/2'

loop_
_atom_site_label
_atom_site_type_symbol
_atom_site_fract_x
_atom_site_fract_y
_atom_site_fract_z
_atom_site_U_iso_or_equiv
_atom_site_adp_type
_atom_site_occupancy
_atom_site_symmetry_multiplicity
_atom_site_calc_flag
_atom_site_refinement_flags
O1 O 0.25034(4) -0.05319(19) -0.06528(7) 0.0580(4) Uani 1 1 d .
O2 O 0.32371(4) -0.03793(17) -0.00277(6) 0.0449(3) Uani 1 1 d .
C1 C 0.27585(6) -0.0248(2) -0.00626(9) 0.0432(4) Uani 1 1 d .
C2 C 0.26349(6) 0.0271(2) 0.06938(9) 0.0410(4) Uani 1 1 d .
C3 C 0.30345(5) 0.0491(2) 0.11673(8) 0.0372(4) Uani 1 1 d .
C4 C 0.34532(5) 0.0011(2) 0.07545(8) 0.0384(4) Uani 1 1 d .
C5 C 0.38128(6) 0.1713(3) 0.07254(10) 0.0478(4) Uani 1 1 d .
C6 C 0.42183(8) 0.1098(4) 0.02943(12) 0.0656(6) Uani 1 1 d .
C7 C 0.44549(7) -0.0835(4) 0.06115(13) 0.0748(6) Uani 1 1 d .
H7A H 0.4697 -0.1231 0.0299 0.090 Uiso 1 1 calc R
H7B H 0.4609 -0.0586 0.1126 0.090 Uiso 1 1 calc R
C8 C 0.41040(7) -0.2543(3) 0.06277(13) 0.0603(5) Uani 1 1 d .
C9 C 0.36949(6) -0.1939(3) 0.10554(9) 0.0482(4) Uani 1 1 d .
H9A H 0.3813 -0.1767 0.1592 0.058 Uiso 1 1 calc R
H9B H 0.3463 -0.3027 0.1014 0.058 Uiso 1 1 calc R
C10 C 0.21329(6) 0.0446(3) 0.08400(11) 0.0551(5) Uani 1 1 d .
H10A H 0.2004 -0.0886 0.0892 0.083 Uiso 1 1 calc R
H10B H 0.1952 0.1137 0.0420 0.083 Uiso 1 1 calc R
H10C H 0.2119 0.1201 0.1302 0.083 Uiso 1 1 calc R
C11 C 0.30785(5) 0.0983(2) 0.19940(8) 0.0392(4) Uani 1 1 d .
C12 C 0.28977(7) -0.0274(3) 0.24651(11) 0.0542(5) Uani 1 1 d .
C13 C 0.33027(6) 0.2932(3) 0.22433(9) 0.0399(4) Uani 1 1 d .
C14 C 0.36518(6) 0.3234(2) 0.28053(8) 0.0402(4) Uani 1 1 d .
C15 C 0.38338(7) 0.5319(3) 0.30168(12) 0.0521(5) Uani 1 1 d .
C16 C 0.43626(7) 0.5496(3) 0.29964(13) 0.0697(6) Uani 1 1 d .
H16A H 0.4470 0.6824 0.3183 0.084 Uiso 1 1 calc R
H16B H 0.4430 0.5367 0.2473 0.084 Uiso 1 1 calc R
C17 C 0.46283(9) 0.3868(4) 0.34830(17) 0.0810(7) Uani 1 1 d .
C18 C 0.44450(7) 0.1788(4) 0.32525(15) 0.0807(7) Uani 1 1 d .
H18A H 0.4606 0.0792 0.3598 0.097 Uiso 1 1 calc R
H18B H 0.4519 0.1490 0.2742 0.097 Uiso 1 1 calc R
C19 C 0.39151(7) 0.1591(3) 0.32617(12) 0.0576(5) Uani 1 1 d .
H5A H 0.3942(6) 0.209(2) 0.1249(10) 0.048(4) Uiso 1 1 d .
H5B H 0.3646(6) 0.287(3) 0.0502(10) 0.053(5) Uiso 1 1 d .
H6A H 0.4451(7) 0.215(3) 0.0310(10) 0.065(6) Uiso 1 1 d .
H6B H 0.4101(7) 0.096(3) -0.0233(11) 0.064(6) Uiso 1 1 d .
H8A H 0.4258(7) -0.374(3) 0.0860(11) 0.064(6) Uiso 1 1 d .
H8B H 0.3976(6) -0.293(3) 0.0095(11) 0.054(5) Uiso 1 1 d .
H12A H 0.2916(7) 0.009(3) 0.3019(12) 0.066(6) Uiso 1 1 d .
H12B H 0.2752(6) -0.147(3) 0.2289(9) 0.049(5) Uiso 1 1 d .
H13 H 0.3173(5) 0.407(2) 0.1977(9) 0.041(4) Uiso 1 1 d .
H15A H 0.3791(6) 0.560(3) 0.3524(11) 0.055(5) Uiso 1 1 d .
H15B H 0.3658(7) 0.635(3) 0.2679(10) 0.061(5) Uiso 1 1 d .
H17A H 0.4590(7) 0.417(3) 0.4008(13) 0.073(7) Uiso 1 1 d .
H17B H 0.4974(9) 0.395(4) 0.3466(13) 0.097(7) Uiso 1 1 d .
H19A H 0.3845(6) 0.167(3) 0.3766(12) 0.065(6) Uiso 1 1 d .
H19B H 0.3801(7) 0.030(3) 0.3111(11) 0.061(6) Uiso 1 1 d .

loop_
_atom_site_aniso_label
_atom_site_aniso_U_11
_atom_site_aniso_U_22
_atom_site_aniso_U_33
_atom_site_aniso_U_23
_atom_site_aniso_U_13
_atom_site_aniso_U_12
O1 0.0635(8) 0.0605(8) 0.0446(7) 0.0020(6) -0.0137(6) -0.0133(6)
O2 0.0479(7) 0.0518(7) 0.0342(6) -0.0025(5) 0.0023(5) -0.0094(5)
C1 0.0480(10) 0.0373(9) 0.0420(9) 0.0049(7) -0.0036(7) -0.0092(7)
C2 0.0382(9) 0.0368(9) 0.0464(9) 0.0029(7) -0.0005(7) -0.0052(7)
C3 0.0382(8) 0.0345(8) 0.0388(8) 0.0019(6) 0.0036(7) -0.0046(7)
C4 0.0385(9) 0.0449(9) 0.0314(8) -0.0015(6) 0.0027(6) -0.0077(7)
C5 0.0493(11) 0.0531(11) 0.0414(10) -0.0053(8) 0.0070(8) -0.0162(9)
C6 0.0631(13) 0.0789(16) 0.0599(13) -0.0190(11) 0.0270(10) -0.0338(12)
C7 0.0462(12) 0.0974(18) 0.0846(15) -0.0215(13) 0.0231(10) -0.0084(11)
C8 0.0511(12) 0.0667(14) 0.0646(13) -0.0045(11) 0.0130(10) 0.0067(10)
C9 0.0450(10) 0.0566(11) 0.0429(9) 0.0025(8) 0.0054(7) 0.0002(8)
C10 0.0379(10) 0.0587(12) 0.0671(12) 0.0037(9) 0.0004(8) -0.0021(8)
C11 0.0341(8) 0.0455(9) 0.0380(8) 0.0014(7) 0.0053(6) 0.0011(7)
C12 0.0566(12) 0.0602(13) 0.0477(11) 0.0020(9) 0.0139(9) -0.0086(10)
C13 0.0435(9) 0.0419(10) 0.0347(8) 0.0028(7) 0.0067(7) 0.0045(7)
C14 0.0416(9) 0.0455(10) 0.0343(8) 0.0001(7) 0.0082(7) 0.0013(7)
C15 0.0585(12) 0.0510(12) 0.0463(11) -0.0060(9) 0.0048(9) -0.0026(9)
C16 0.0637(13) 0.0700(14) 0.0752(14) 0.0009(11) 0.0083(10) -0.0172(11)
C17 0.0473(13) 0.101(2) 0.0910(19) 0.0025(15) -0.0062(12) -0.0121(12)
C18 0.0541(13) 0.0813(16) 0.1004(17) 0.0097(13) -0.0146(11) 0.0112(11)
C19 0.0609(13) 0.0547(13) 0.0524(12) 0.0085(9) -0.0103(9) -0.0015(10)

loop_
_atom_type_symbol
_atom_type_description
_atom_type_scat_dispersion_real
_atom_type_scat_dispersion_imag
_atom_type_scat_source
C C 0.0033 0.0016 'International Tables Vol C Tables 4.2.6.8 and 6.1.1.4'
H H 0.0000 0.0000 'International Tables Vol C Tables 4.2.6.8 and 6.1.1.4'
O O 0.0106 0.0060 'International Tables Vol C Tables 4.2.6.8 and 6.1.1.4'

loop_
_geom_angle_atom_site_label_1
_geom_angle_atom_site_label_2
_geom_angle_atom_site_label_3
_geom_angle
C1 O2 C4 109.25(12)
O1 C1 O2 121.22(16)
O1 C1 C2 129.51(17)
O2 C1 C2 109.27(13)
C3 C2 C1 108.24(15)
C3 C2 C10 130.13(16)
C1 C2 C10 121.62(14)
C2 C3 C11 126.83(15)
C2 C3 C4 109.74(14)
C11 C3 C4 123.28(13)
O2 C4 C3 103.37(12)
O2 C4 C9 107.34(12)
C3 C4 C9 111.00(13)
O2 C4 C5 107.50(12)
C3 C4 C5 115.93(13)
C9 C4 C5 111.02(14)
C6 C5 C4 112.17(15)
C6 C5 H5A 108.8(10)
C4 C5 H5A 109.2(10)
C6 C5 H5B 111.9(11)
C4 C5 H5B 107.5(11)
H5A C5 H5B 107.0(14)
C7 C6 C5 111.71(17)
C7 C6 H6A 108.9(11)
C5 C6 H6A 111.2(12)
C7 C6 H6B 111.5(12)
C5 C6 H6B 108.8(12)
H6A C6 H6B 104.6(16)
C8 C7 C6 111.81(18)
C8 C7 H7A 109.3
C6 C7 H7A 109.3
C8 C7 H7B 109.3
C6 C7 H7B 109.3
H7A C7 H7B 107.9
C7 C8 C9 111.42(17)
C7 C8 H8A 110.7(11)
C9 C8 H8A 109.7(11)
C7 C8 H8B 109.6(10)
C9 C8 H8B 109.0(10)
H8A C8 H8B 106.3(15)
C8 C9 C4 112.87(15)
C8 C9 H9A 109.0
C4 C9 H9A 109.0
C8 C9 H9B 109.0
C4 C9 H9B 109.0
H9A C9 H9B 107.8
C2 C10 H10A 109.5
C2 C10 H10B 109.5
H10A C10 H10B 109.5
C2 C10 H10C 109.5
H10A C10 H10C 109.5
H10B C10 H10C 109.5
C12 C11 C13 123.03(16)
C12 C11 C3 119.37(16)
C13 C11 C3 117.51(13)
C11 C12 H12A 119.3(11)
C11 C12 H12B 120.9(11)
H12A C12 H12B 119.8(16)
C14 C13 C11 127.40(15)
C14 C13 H13 117.7(10)
C11 C13 H13 114.8(10)
C13 C14 C19 124.80(16)
C13 C14 C15 121.72(15)
C19 C14 C15 113.42(15)
C14 C15 C16 112.15(16)
C14 C15 H15A 109.6(11)
C16 C15 H15A 104.9(11)
C14 C15 H15B 110.3(11)
C16 C15 H15B 110.9(11)
H15A C15 H15B 108.8(16)
C15 C16 C17 110.94(18)
C15 C16 H16A 109.5
C17 C16 H16A 109.5
C15 C16 H16B 109.5
C17 C16 H16B 109.5
H16A C16 H16B 108.0
C18 C17 C16 111.20(19)
C18 C17 H17A 111.6(13)
C16 C17 H17A 106.8(13)
C18 C17 H17B 110.8(14)
C16 C17 H17B 111.6(14)
H17A C17 H17B 104.6(17)
C17 C18 C19 112.7(2)
C17 C18 H18A 109.0
C19 C18 H18A 109.0
C17 C18 H18B 109.0
C19 C18 H18B 109.0
H18A C18 H18B 107.8
C14 C19 C18 111.29(17)
C14 C19 H19A 108.6(12)
C18 C19 H19A 109.7(11)
C14 C19 H19B 111.9(11)
C18 C19 H19B 112.6(12)
H19A C19 H19B 102.3(16)

loop_
_geom_bond_atom_site_label_1
_geom_bond_atom_site_label_2
_geom_bond_distance
O1 C1 1.2047(18)
O2 C1 1.357(2)
O2 C4 1.4595(17)
C1 C2 1.463(2)
C2 C3 1.329(2)
C2 C10 1.487(2)
C3 C11 1.483(2)
C3 C4 1.506(2)
C4 C9 1.520(2)
C4 C5 1.522(2)
C5 C6 1.515(3)
C5 H5A 0.983(16)
C5 H5B 0.953(17)
C6 C7 1.513(3)
C6 H6A 0.95(2)
C6 H6B 0.951(19)
C7 C8 1.506(3)
C7 H7A 0.9700
C7 H7B 0.9700
C8 C9 1.518(3)
C8 H8A 0.97(2)
C8 H8B 0.996(18)
C9 H9A 0.9700
C9 H9B 0.9700
C10 H10A 0.9600
C10 H10B 0.9600
C10 H10C 0.9600
C11 C12 1.323(2)
C11 C13 1.475(2)
C12 H12A 1.00(2)
C12 H12B 0.922(18)
C13 C14 1.325(2)
C13 H13 0.935(16)
C14 C19 1.492(2)
C14 C15 1.498(2)
C15 C16 1.513(3)
C15 H15A 0.936(19)
C15 H15B 1.00(2)
C16 C17 1.513(3)
C16 H16A 0.9700
C16 H16B 0.9700
C17 C18 1.503(3)
C17 H17A 0.97(2)
C17 H17B 0.99(3)
C18 C19 1.514(3)
C18 H18A 0.9700
C18 H18B 0.9700
C19 H19A 0.94(2)
C19 H19B 0.93(2)

loop_
_geom_torsion_atom_site_label_1
_geom_torsion_atom_site_label_2
_geom_torsion_atom_site_label_3
_geom_torsion_atom_site_label_4
_geom_torsion
C4 O2 C1 O1 -179.33(14)
C4 O2 C1 C2 0.98(16)
O1 C1 C2 C3 -178.29(17)
O2 C1 C2 C3 1.37(17)
O1 C1 C2 C10 2.6(3)
O2 C1 C2 C10 -177.72(14)
C1 C2 C3 C11 -178.88(15)
C10 C2 C3 C11 0.1(3)
C1 C2 C3 C4 -3.07(17)
C10 C2 C3 C4 175.91(16)
C1 O2 C4 C3 -2.65(15)
C1 O2 C4 C9 114.75(13)
C1 O2 C4 C5 -125.75(14)
C2 C3 C4 O2 3.56(16)
C11 C3 C4 O2 179.55(13)
C2 C3 C4 C9 -111.24(15)
C11 C3 C4 C9 64.75(18)
C2 C3 C4 C5 120.90(15)
C11 C3 C4 C5 -63.1(2)
O2 C4 C5 C6 -64.5(2)
C3 C4 C5 C6 -179.53(16)
C9 C4 C5 C6 52.6(2)
C4 C5 C6 C7 -54.2(2)
C5 C6 C7 C8 54.9(2)
C6 C7 C8 C9 -54.3(2)
C7 C8 C9 C4 53.6(2)
O2 C4 C9 C8 64.72(17)
C3 C4 C9 C8 177.02(14)
C5 C4 C9 C8 -52.50(19)
C2 C3 C11 C12 61.1(2)
C4 C3 C11 C12 -114.14(18)
C2 C3 C11 C13 -115.62(18)
C4 C3 C11 C13 69.10(19)
C12 C11 C13 C14 53.8(3)
C3 C11 C13 C14 -129.56(18)
C11 C13 C14 C19 5.2(3)
C11 C13 C14 C15 -177.62(15)
C13 C14 C15 C16 -124.55(19)
C19 C14 C15 C16 52.9(2)
C14 C15 C16 C17 -53.7(2)
C15 C16 C17 C18 54.6(3)
C16 C17 C18 C19 -54.6(3)
C13 C14 C19 C18 125.9(2)
C15 C14 C19 C18 -51.5(2)
C17 C18 C19 C14 52.5(3)

loop_
_cod_related_entry_id
_cod_related_entry_database
_cod_related_entry_code
1 ChemSpider 30660445
